data_1507738
loop_
_publ_author_name
'Tong, Benny Meng Kiat'
'Chen, Hui'
'Chong, Sin Yee'
'Heng, Yi Li'
'Chiba, Shunsuke'

_publ_contact_author
;
Dr Shunsuke Chiba
Division of Chemistry and Biological Chemistry
School of Physical and Mathematical Sciences
Nanyang Technological University
21 Nanyang Link
Singapore 637371
Singapore
;
_publ_section_title
;
 Formal [4 + 1]- and [5 + 1]-annulation by an s(n)2-conjugate addition
 sequence: stereoselective synthesis of highly substituted carbocycles.
;
_journal_issue 11
_journal_name_full 'Organic letters'
_journal_page_first 2826
_journal_page_last 2829
_journal_paper_doi 10.1021/ol301044e
_journal_volume 14
_journal_year 2012
_chemical_formula_moiety 'C19 H21 N O4 S'
_chemical_formula_sum 'C19 H21 N O4 S'
_chemical_formula_weight 359.43
_chemical_name_systematic
; 
 ? 
;
_space_group_IT_number 14
_symmetry_cell_setting monoclinic
_symmetry_space_group_name_Hall '-P 2yn'
_symmetry_space_group_name_H-M 'P 1 21/n 1'
_atom_sites_solution_hydrogens geom
_atom_sites_solution_primary direct
_atom_sites_solution_secondary difmap
_audit_creation_method SHELXL-97
_cell_angle_alpha 90.00
_cell_angle_beta 103.094(2)
_cell_angle_gamma 90.00
_cell_formula_units_Z 4
_cell_length_a 10.6939(7)
_cell_length_b 7.7480(4)
_cell_length_c 21.8687(12)
_cell_measurement_reflns_used 6226
_cell_measurement_temperature 103(2)
_cell_measurement_theta_max 29.58
_cell_measurement_theta_min 2.36
_cell_volume 1764.85(18)
_computing_cell_refinement 'Bruker SAINT'
_computing_data_collection 'Bruker APEX2'
_computing_data_reduction 'Bruker SAINT'
_computing_molecular_graphics 'Bruker SHELXTL'
_computing_publication_material 'Bruker SHELXTL'
_computing_structure_refinement 'SHELXL-97 (Sheldrick, 2008)'
_computing_structure_solution 'SHELXS-97 (Sheldrick, 2008)'
_diffrn_ambient_temperature 103(2)
_diffrn_measured_fraction_theta_full 0.999
_diffrn_measured_fraction_theta_max 0.999
_diffrn_measurement_device_type 'Bruker APEX-II CCD'
_diffrn_measurement_method '\f and \w scans'
_diffrn_radiation_monochromator graphite
_diffrn_radiation_source 'fine-focus sealed tube'
_diffrn_radiation_type MoK\a
_diffrn_radiation_wavelength 0.71073
_diffrn_reflns_av_R_equivalents 0.0194
_diffrn_reflns_av_sigmaI/netI 0.0229
_diffrn_reflns_limit_h_max 14
_diffrn_reflns_limit_h_min -14
_diffrn_reflns_limit_k_max 10
_diffrn_reflns_limit_k_min -9
_diffrn_reflns_limit_l_max 30
_diffrn_reflns_limit_l_min -20
_diffrn_reflns_number 14167
_diffrn_reflns_theta_full 29.58
_diffrn_reflns_theta_max 29.58
_diffrn_reflns_theta_min 2.36
_exptl_absorpt_coefficient_mu 0.207
_exptl_absorpt_correction_T_max 0.9559
_exptl_absorpt_correction_T_min 0.9218
_exptl_absorpt_correction_type multi-scan
_exptl_absorpt_process_details sadabs
_exptl_crystal_colour colourless
_exptl_crystal_density_diffrn 1.353
_exptl_crystal_density_method 'not measured'
_exptl_crystal_description block
_exptl_crystal_F_000 760
_exptl_crystal_size_max 0.40
_exptl_crystal_size_mid 0.40
_exptl_crystal_size_min 0.22
_refine_diff_density_max 0.410
_refine_diff_density_min -0.460
_refine_diff_density_rms 0.068
_refine_ls_extinction_method none
_refine_ls_goodness_of_fit_ref 1.078
_refine_ls_hydrogen_treatment constr
_refine_ls_matrix_type full
_refine_ls_number_parameters 227
_refine_ls_number_reflns 4956
_refine_ls_number_restraints 1
_refine_ls_restrained_S_all 1.079
_refine_ls_R_factor_all 0.0405
_refine_ls_R_factor_gt 0.0346
_refine_ls_shift/su_max 0.008
_refine_ls_shift/su_mean 0.001
_refine_ls_structure_factor_coef Fsqd
_refine_ls_weighting_details 'calc w=1/[\s^2^(Fo^2^)+(0.0502P)^2^+0.5160P] where P=(Fo^2^+2Fc^2^)/3'
_refine_ls_weighting_scheme calc
_refine_ls_wR_factor_gt 0.0915
_refine_ls_wR_factor_ref 0.0953
_reflns_number_gt 4323
_reflns_number_total 4956
_reflns_threshold_expression >2sigma(I)
_cod_data_source_file ol301044e_si_004.cif
_cod_data_source_block 3fd
_cod_depositor_comments
;
The following automatic conversions were performed:

'_symmetry_cell_setting' value 'Monoclinic' changed to 'monoclinic'
according to /home/saulius/struct/CIF-dictionaries/cif_core.dic
dictionary named 'cif_core.dic' version 2.4.1 from 2010-06-29.

Automatic conversion script
Id: cif_fix_values 1715 2011-07-08 13:25:40Z adriana 
;
_cod_original_sg_symbol_H-M P2(1)/n
_cod_database_code 1507738

loop_
_symmetry_equiv_pos_as_xyz
'x, y, z'
'-x+1/2, y+1/2, -z+1/2'
'-x, -y, -z'
'x-1/2, -y-1/2, z-1/2'

loop_
_atom_site_label
_atom_site_type_symbol
_atom_site_fract_x
_atom_site_fract_y
_atom_site_fract_z
_atom_site_U_iso_or_equiv
_atom_site_adp_type
_atom_site_occupancy
_atom_site_symmetry_multiplicity
_atom_site_calc_flag
_atom_site_refinement_flags
C1 C 0.31766(10) 0.68819(14) 0.17632(5) 0.0138(2) Uani 1 1 d .
C2 C 0.39058(10) 0.53499(14) 0.15400(5) 0.01318(19) Uani 1 1 d .
H2 H 0.4604 0.5833 0.1354 0.016 Uiso 1 1 calc R
C3 C 0.45277(10) 0.44575(15) 0.21636(5) 0.0165(2) Uani 1 1 d .
H3 H 0.3834 0.3840 0.2315 0.020 Uiso 1 1 calc R
C4 C 0.49869(11) 0.59496(17) 0.26122(6) 0.0214(2) Uani 1 1 d .
H4A H 0.5822 0.6393 0.2556 0.026 Uiso 1 1 calc R
H4B H 0.5086 0.5575 0.3053 0.026 Uiso 1 1 calc R
C5 C 0.39476(11) 0.73385(16) 0.24436(5) 0.0184(2) Uani 1 1 d .
H5A H 0.4339 0.8499 0.2453 0.022 Uiso 1 1 calc R
H5B H 0.3377 0.7319 0.2743 0.022 Uiso 1 1 calc R
C6 C 0.18403(11) 0.64314(14) 0.17657(5) 0.0151(2) Uani 1 1 d .
C7 C 0.30673(10) 0.41591(14) 0.10523(5) 0.0141(2) Uani 1 1 d .
H7A H 0.2796 0.3157 0.1272 0.017 Uiso 1 1 calc R
H7B H 0.2284 0.4794 0.0842 0.017 Uiso 1 1 calc R
C8 C 0.37430(10) 0.35080(14) 0.05586(5) 0.0150(2) Uani 1 1 d .
C9 C 0.34152(11) 0.20989(16) -0.04278(5) 0.0198(2) Uani 1 1 d .
H9A H 0.4034 0.1143 -0.0300 0.024 Uiso 1 1 calc R
H9B H 0.3862 0.3060 -0.0587 0.024 Uiso 1 1 calc R
C10 C 0.22883(12) 0.14963(18) -0.09289(6) 0.0240(2) Uani 1 1 d .
H10A H 0.1862 0.0535 -0.0767 0.036 Uiso 1 1 calc R
H10B H 0.2591 0.1112 -0.1297 0.036 Uiso 1 1 calc R
H10C H 0.1680 0.2450 -0.1048 0.036 Uiso 1 1 calc R
O2 O 0.29105(7) 0.26736(11) 0.01044(4) 0.01825(17) Uani 1 1 d .
C11 C 0.55744(11) 0.31338(15) 0.21234(6) 0.0202(2) Uani 1 1 d U
H11A H 0.5780 0.2462 0.2519 0.024 Uiso 1 1 calc R
H11B H 0.5232 0.2319 0.1777 0.024 Uiso 1 1 calc R
C12 C 0.67633(11) 0.39012(15) 0.20179(6) 0.0198(2) Uani 1 1 d U
C13 C 0.77431(12) 0.45196(17) 0.19556(6) 0.0243(3) Uani 1 1 d .
H13 H 0.8527 0.5014 0.1906 0.029 Uiso 1 1 calc R
C14 C 0.22538(10) 0.81752(14) 0.05313(5) 0.0144(2) Uani 1 1 d .
C15 C 0.09151(10) 0.82172(15) 0.03978(6) 0.0186(2) Uani 1 1 d .
H15 H 0.0474 0.8673 0.0693 0.022 Uiso 1 1 calc R
C16 C 0.02412(11) 0.75791(17) -0.01754(6) 0.0231(2) Uani 1 1 d .
H16 H -0.0671 0.7598 -0.0276 0.028 Uiso 1 1 calc R
C17 C 0.08969(11) 0.69123(17) -0.06027(6) 0.0228(2) Uani 1 1 d .
H17 H 0.0429 0.6462 -0.0991 0.027 Uiso 1 1 calc R
C18 C 0.22328(11) 0.68974(17) -0.04675(5) 0.0208(2) Uani 1 1 d .
H18 H 0.2672 0.6454 -0.0766 0.025 Uiso 1 1 calc R
C19 C 0.29216(10) 0.75307(15) 0.01034(5) 0.0168(2) Uani 1 1 d .
H19 H 0.3834 0.7525 0.0201 0.020 Uiso 1 1 calc R
N1 N 0.08002(10) 0.60780(13) 0.17643(5) 0.0197(2) Uani 1 1 d .
O1 O 0.48585(8) 0.37138(12) 0.05641(4) 0.02179(19) Uani 1 1 d .
O3 O 0.44118(8) 0.92181(11) 0.12534(4) 0.02015(18) Uani 1 1 d .
O4 O 0.23669(8) 1.00731(11) 0.15301(4) 0.02159(18) Uani 1 1 d .
S1 S 0.31120(2) 0.88179(3) 0.127747(12) 0.01461(8) Uani 1 1 d .

loop_
_atom_site_aniso_label
_atom_site_aniso_U_11
_atom_site_aniso_U_22
_atom_site_aniso_U_33
_atom_site_aniso_U_23
_atom_site_aniso_U_13
_atom_site_aniso_U_12
C1 0.0147(5) 0.0124(5) 0.0152(5) -0.0005(4) 0.0051(4) -0.0001(4)
C2 0.0123(4) 0.0121(5) 0.0155(5) -0.0007(4) 0.0041(4) -0.0005(3)
C3 0.0155(5) 0.0165(5) 0.0178(5) 0.0028(4) 0.0042(4) 0.0005(4)
C4 0.0199(5) 0.0253(6) 0.0176(5) -0.0029(5) 0.0013(4) 0.0031(4)
C5 0.0200(5) 0.0198(5) 0.0151(5) -0.0034(4) 0.0030(4) 0.0004(4)
C6 0.0190(5) 0.0119(5) 0.0157(5) -0.0008(4) 0.0067(4) 0.0011(4)
C7 0.0131(4) 0.0123(5) 0.0175(5) -0.0022(4) 0.0050(4) -0.0015(4)
C8 0.0148(5) 0.0136(5) 0.0169(5) -0.0012(4) 0.0043(4) 0.0000(4)
C9 0.0168(5) 0.0242(6) 0.0195(5) -0.0074(4) 0.0068(4) -0.0014(4)
C10 0.0221(6) 0.0283(6) 0.0204(5) -0.0062(5) 0.0025(4) -0.0023(5)
O2 0.0143(4) 0.0216(4) 0.0198(4) -0.0074(3) 0.0059(3) -0.0029(3)
C11 0.0191(5) 0.0167(5) 0.0246(6) 0.0041(4) 0.0040(4) 0.0032(4)
C12 0.0189(5) 0.0194(5) 0.0197(5) -0.0015(4) 0.0013(4) 0.0051(4)
C13 0.0197(5) 0.0259(6) 0.0263(6) -0.0066(5) 0.0034(4) 0.0002(5)
C14 0.0143(5) 0.0126(5) 0.0166(5) 0.0018(4) 0.0039(4) -0.0001(4)
C15 0.0148(5) 0.0186(5) 0.0234(5) 0.0022(4) 0.0064(4) 0.0022(4)
C16 0.0137(5) 0.0264(6) 0.0281(6) 0.0017(5) 0.0025(4) -0.0002(4)
C17 0.0197(5) 0.0257(6) 0.0209(5) -0.0019(5) 0.0005(4) -0.0025(5)
C18 0.0205(5) 0.0242(6) 0.0184(5) -0.0003(5) 0.0058(4) 0.0014(4)
C19 0.0142(5) 0.0188(5) 0.0182(5) 0.0019(4) 0.0053(4) 0.0007(4)
N1 0.0197(5) 0.0191(5) 0.0220(5) 0.0005(4) 0.0083(4) 0.0005(4)
O1 0.0140(4) 0.0297(5) 0.0226(4) -0.0076(4) 0.0062(3) -0.0030(3)
O3 0.0179(4) 0.0187(4) 0.0242(4) -0.0007(3) 0.0053(3) -0.0070(3)
O4 0.0286(4) 0.0130(4) 0.0253(4) -0.0020(3) 0.0104(3) 0.0030(3)
S1 0.01621(13) 0.01079(13) 0.01749(13) -0.00073(9) 0.00516(9) -0.00141(9)

loop_
_atom_type_symbol
_atom_type_description
_atom_type_scat_dispersion_real
_atom_type_scat_dispersion_imag
_atom_type_scat_source
C C 0.0033 0.0016 'International Tables Vol C Tables 4.2.6.8 and 6.1.1.4'
H H 0.0000 0.0000 'International Tables Vol C Tables 4.2.6.8 and 6.1.1.4'
N N 0.0061 0.0033 'International Tables Vol C Tables 4.2.6.8 and 6.1.1.4'
O O 0.0106 0.0060 'International Tables Vol C Tables 4.2.6.8 and 6.1.1.4'
S S 0.1246 0.1234 'International Tables Vol C Tables 4.2.6.8 and 6.1.1.4'

loop_
_geom_angle_atom_site_label_1
_geom_angle_atom_site_label_2
_geom_angle_atom_site_label_3
_geom_angle
C6 C1 C2 112.06(9)
C6 C1 C5 110.60(9)
C2 C1 C5 106.02(8)
C6 C1 S1 106.70(7)
C2 C1 S1 113.47(7)
C5 C1 S1 107.95(7)
C7 C2 C3 114.36(9)
C7 C2 C1 114.85(8)
C3 C2 C1 102.19(8)
C7 C2 H2 108.4
C3 C2 H2 108.4
C1 C2 H2 108.4
C4 C3 C11 114.26(9)
C4 C3 C2 103.95(9)
C11 C3 C2 115.07(9)
C4 C3 H3 107.7
C11 C3 H3 107.7
C2 C3 H3 107.7
C3 C4 C5 105.53(9)
C3 C4 H4A 110.6
C5 C4 H4A 110.6
C3 C4 H4B 110.6
C5 C4 H4B 110.6
H4A C4 H4B 108.8
C4 C5 C1 105.46(9)
C4 C5 H5A 110.6
C1 C5 H5A 110.6
C4 C5 H5B 110.6
C1 C5 H5B 110.6
H5A C5 H5B 108.8
N1 C6 C1 179.63(12)
C8 C7 C2 113.40(8)
C8 C7 H7A 108.9
C2 C7 H7A 108.9
C8 C7 H7B 108.9
C2 C7 H7B 108.9
H7A C7 H7B 107.7
O1 C8 O2 124.27(10)
O1 C8 C7 125.56(10)
O2 C8 C7 110.17(9)
O2 C9 C10 107.16(9)
O2 C9 H9A 110.3
C10 C9 H9A 110.3
O2 C9 H9B 110.3
C10 C9 H9B 110.3
H9A C9 H9B 108.5
C9 C10 H10A 109.5
C9 C10 H10B 109.5
H10A C10 H10B 109.5
C9 C10 H10C 109.5
H10A C10 H10C 109.5
H10B C10 H10C 109.5
C8 O2 C9 115.76(8)
C12 C11 C3 114.01(10)
C12 C11 H11A 108.8
C3 C11 H11A 108.8
C12 C11 H11B 108.8
C3 C11 H11B 108.8
H11A C11 H11B 107.6
C13 C12 C11 177.60(13)
C12 C13 H13 180.0
C19 C14 C15 121.74(10)
C19 C14 S1 119.17(8)
C15 C14 S1 118.95(8)
C16 C15 C14 118.63(11)
C16 C15 H15 120.7
C14 C15 H15 120.7
C17 C16 C15 120.15(11)
C17 C16 H16 119.9
C15 C16 H16 119.9
C16 C17 C18 120.70(11)
C16 C17 H17 119.7
C18 C17 H17 119.7
C19 C18 C17 119.89(11)
C19 C18 H18 120.1
C17 C18 H18 120.1
C18 C19 C14 118.89(10)
C18 C19 H19 120.6
C14 C19 H19 120.6
O3 S1 O4 119.40(5)
O3 S1 C14 109.51(5)
O4 S1 C14 109.23(5)
O3 S1 C1 106.77(5)
O4 S1 C1 106.35(5)
C14 S1 C1 104.50(5)

loop_
_geom_bond_atom_site_label_1
_geom_bond_atom_site_label_2
_geom_bond_distance
C1 C6 1.4723(14)
C1 C2 1.5581(15)
C1 C5 1.5695(15)
C1 S1 1.8303(11)
C2 C7 1.5360(14)
C2 C3 1.5392(15)
C2 H2 1.0000
C3 C4 1.5237(16)
C3 C11 1.5353(16)
C3 H3 1.0000
C4 C5 1.5308(16)
C4 H4A 0.9900
C4 H4B 0.9900
C5 H5A 0.9900
C5 H5B 0.9900
C6 N1 1.1448(15)
C7 C8 1.5152(15)
C7 H7A 0.9900
C7 H7B 0.9900
C8 O1 1.2009(13)
C8 O2 1.3404(13)
C9 O2 1.4590(13)
C9 C10 1.5075(16)
C9 H9A 0.9900
C9 H9B 0.9900
C10 H10A 0.9800
C10 H10B 0.9800
C10 H10C 0.9800
C11 C12 1.4683(16)
C11 H11A 0.9900
C11 H11B 0.9900
C12 C13 1.1877(18)
C13 H13 0.9500
C14 C19 1.3920(15)
C14 C15 1.3951(15)
C14 S1 1.7534(11)
C15 C16 1.3876(17)
C15 H15 0.9500
C16 C17 1.3888(17)
C16 H16 0.9500
C17 C18 1.3917(16)
C17 H17 0.9500
C18 C19 1.3876(16)
C18 H18 0.9500
C19 H19 0.9500
O3 S1 1.4367(8)
O4 S1 1.4441(8)
